data_2226923
loop_
_publ_author_name
'Liang, Ying'
'Wei, San'
'Yang, Zi-Wen'

_publ_section_title
;
 <i>N</i>-[3,5-Dichloro-4-(1,1,2,2-tetrafluoroethoxy)phenyl]-2,6-difluorobenzamide
;
_journal_coeditor_code HB5568
_journal_issue 8
_journal_name_full 'Acta Crystallographica Section E'
_journal_page_first o2156
_journal_paper_doi 10.1107/S1600536810029612
_journal_volume 66
_journal_year 2010
_chemical_formula_iupac 'C15 H7 Cl2 F6 N O2'
_chemical_formula_moiety 'C15 H7 Cl2 F6 N O2'
_chemical_formula_sum 'C15 H7 Cl2 F6 N O2'
_chemical_formula_weight 418.12
_chemical_name_common C~15~H~7~Cl~2~F~6~N~O~2
_chemical_name_systematic
;
<i>N</i>-[3,5-Dichloro-4-(1,1,2,2-tetrafluoroethoxy)phenyl]-2,6-
difluorobenzamide
;
_space_group_IT_number 61
_symmetry_cell_setting orthorhombic
_symmetry_space_group_name_Hall '-P 2ac 2ab'
_symmetry_space_group_name_H-M 'P b c a'
_atom_sites_solution_hydrogens geom
_atom_sites_solution_primary direct
_atom_sites_solution_secondary difmap
_cell_angle_alpha 90.00
_cell_angle_beta 90.00
_cell_angle_gamma 90.00
_cell_formula_units_Z 8
_cell_length_a 9.426(2)
_cell_length_b 15.568(4)
_cell_length_c 22.601(6)
_cell_measurement_reflns_used 3100
_cell_measurement_temperature 298(2)
_cell_measurement_theta_max 20.52
_cell_measurement_theta_min 2.68
_cell_volume 3316.6(14)
_computing_cell_refinement 'SAINT (Bruker, 2000)'
_computing_data_collection 'SMART (Bruker, 2000)'
_computing_data_reduction 'SAINT (Bruker, 2000)'
_computing_molecular_graphics 'SHELXTL (Sheldrick, 2008)'
_computing_publication_material 'SHELXTL (Sheldrick, 2008)'
_computing_structure_refinement 'SHELXL97 (Sheldrick, 2008)'
_computing_structure_solution 'SHELXS97 (Sheldrick, 2008)'
_diffrn_ambient_temperature 298(2)
_diffrn_measured_fraction_theta_full 0.996
_diffrn_measured_fraction_theta_max 0.996
_diffrn_measurement_device_type 'Bruker SMART APEX CCD'
_diffrn_measurement_method '\f and \w scans'
_diffrn_radiation_monochromator graphite
_diffrn_radiation_source 'fine-focus sealed tube'
_diffrn_radiation_type MoK\a
_diffrn_radiation_wavelength 0.71073
_diffrn_reflns_av_R_equivalents 0.0753
_diffrn_reflns_av_sigmaI/netI 0.0407
_diffrn_reflns_limit_h_max 11
_diffrn_reflns_limit_h_min -11
_diffrn_reflns_limit_k_max 18
_diffrn_reflns_limit_k_min -16
_diffrn_reflns_limit_l_max 24
_diffrn_reflns_limit_l_min -26
_diffrn_reflns_number 16415
_diffrn_reflns_theta_full 25.01
_diffrn_reflns_theta_max 25.01
_diffrn_reflns_theta_min 2.62
_diffrn_standards_number 0
_exptl_absorpt_coefficient_mu 0.465
_exptl_absorpt_correction_T_max 0.955
_exptl_absorpt_correction_T_min 0.929
_exptl_absorpt_correction_type multi-scan
_exptl_absorpt_process_details '(SADABS; Bruker, 2000)'
_exptl_crystal_colour colorless
_exptl_crystal_density_diffrn 1.675
_exptl_crystal_density_method 'not measured'
_exptl_crystal_description block
_exptl_crystal_F_000 1664
_exptl_crystal_size_max 0.16
_exptl_crystal_size_mid 0.12
_exptl_crystal_size_min 0.10
_refine_diff_density_max 0.544
_refine_diff_density_min -0.405
_refine_ls_extinction_method none
_refine_ls_goodness_of_fit_ref 1.059
_refine_ls_hydrogen_treatment constr
_refine_ls_matrix_type full
_refine_ls_number_parameters 254
_refine_ls_number_reflns 2916
_refine_ls_number_restraints 35
_refine_ls_restrained_S_all 1.121
_refine_ls_R_factor_all 0.1084
_refine_ls_R_factor_gt 0.0839
_refine_ls_shift/su_max 0.001
_refine_ls_shift/su_mean 0.000
_refine_ls_structure_factor_coef Fsqd
_refine_ls_weighting_details 'calc w=1/[\s^2^(Fo^2^)+(0.1378P)^2^+2.4511P] where P=(Fo^2^+2Fc^2^)/3'
_refine_ls_weighting_scheme calc
_refine_ls_wR_factor_gt 0.2311
_refine_ls_wR_factor_ref 0.2534
_reflns_number_gt 2111
_reflns_number_total 2916
_reflns_threshold_expression I>2\s(I)
_cod_data_source_file hb5568.cif
_cod_data_source_block I
_cod_original_cell_volume 3316.7(15)
_cod_database_code 2226923
_cod_database_fobs_code 2226923

loop_
_symmetry_equiv_pos_as_xyz
'x, y, z'
'-x+1/2, -y, z+1/2'
'-x, y+1/2, -z+1/2'
'x+1/2, -y+1/2, -z'
'-x, -y, -z'
'x-1/2, y, -z-1/2'
'x, -y-1/2, z-1/2'
'-x-1/2, y-1/2, z'

loop_
_atom_site_type_symbol
_atom_site_label
_atom_site_fract_x
_atom_site_fract_y
_atom_site_fract_z
_atom_site_U_iso_or_equiv
_atom_site_adp_type
_atom_site_calc_flag
_atom_site_refinement_flags
_atom_site_occupancy
_atom_site_disorder_assembly
_atom_site_disorder_group
C C1 0.2885(5) 0.6858(3) 0.5451(2) 0.0619(12) Uani d . 1 . .
C C2 0.2068(8) 0.6985(5) 0.5949(3) 0.096(2) Uani d . 1 . .
C C3 0.1779(10) 0.6367(8) 0.6345(4) 0.143(4) Uani d . 1 . .
H H3 0.1250 0.6481 0.6684 0.172 Uiso calc R 1 . .
C C4 0.2302(11) 0.5553(7) 0.6230(4) 0.132(4) Uani d . 1 . .
H H4 0.2102 0.5110 0.6493 0.158 Uiso calc R 1 . .
C C5 0.3106(8) 0.5382(4) 0.5739(4) 0.103(2) Uani d . 1 . .
H H5 0.3445 0.4831 0.5665 0.124 Uiso calc R 1 . .
C C6 0.3391(6) 0.6032(4) 0.5365(3) 0.0741(15) Uani d . 1 . .
C C7 0.3282(4) 0.7581(3) 0.5045(2) 0.0564(11) Uani d . 1 . .
C C8 0.2294(4) 0.8573(3) 0.4316(2) 0.0559(11) Uani d . 1 . .
C C9 0.1389(5) 0.8554(3) 0.3827(2) 0.0613(12) Uani d . 1 . .
H H9 0.0775 0.8093 0.3773 0.074 Uiso calc R 1 . .
C C10 0.1405(5) 0.9217(3) 0.3424(2) 0.0636(12) Uani d . 1 . .
C C11 0.2300(6) 0.9916(3) 0.3497(2) 0.0672(13) Uani d . 1 B .
C C12 0.3205(5) 0.9913(3) 0.3980(3) 0.0701(14) Uani d . 1 . .
C C13 0.3201(5) 0.9259(3) 0.4389(3) 0.0683(14) Uani d . 1 . .
H H13 0.3807 0.9280 0.4714 0.082 Uiso calc R 1 . .
C C14 0.1507(7) 1.1246(4) 0.3126(3) 0.0855(17) Uani d D 1 B .
C C15 0.1869(11) 1.1839(5) 0.2601(4) 0.146(3) Uani d DU 1 . .
H H15 0.2893 1.1945 0.2585 0.175 Uiso d PR 0.67 A 1
H H15' 0.2111 1.1413 0.2298 0.175 Uiso d PR 0.33 A 2
Cl Cl1 0.43376(19) 1.07768(10) 0.40998(10) 0.1141(8) Uani d . 1 . .
Cl Cl2 0.0311(2) 0.91643(11) 0.28089(7) 0.1026(7) Uani d . 1 . .
F F1 0.1596(6) 0.7801(4) 0.6046(2) 0.1471(19) Uani d . 1 . .
F F2 0.4199(4) 0.5898(2) 0.48811(18) 0.1020(12) Uani d . 1 . .
F F3 0.0163(5) 1.1038(3) 0.3168(3) 0.1456(19) Uani d . 1 . .
F F4 0.1720(6) 1.1679(3) 0.3624(2) 0.1382(18) Uani d . 1 . .
N N1 0.2209(4) 0.7900(2) 0.47228(18) 0.0605(10) Uani d . 1 . .
H H1 0.1390 0.7667 0.4771 0.073 Uiso calc R 1 . .
O O1 0.4498(3) 0.7837(2) 0.5020(2) 0.0816(11) Uani d . 1 . .
O O2 0.2375(4) 1.0559(2) 0.30668(17) 0.0788(11) Uani d . 1 . .
F F6 0.1153(11) 1.2577(5) 0.2708(4) 0.163(3) Uani d PDU 0.67 B 1
F F5 0.1452(10) 1.1438(6) 0.2108(4) 0.161(3) Uani d PDU 0.67 B 1
F F5' 0.3088(15) 1.2237(11) 0.2688(8) 0.157(6) Uani d PDU 0.33 B 2
F F6' 0.0536(18) 1.2059(19) 0.2406(12) 0.219(10) Uani d PDU 0.33 B 2

loop_
_atom_site_aniso_label
_atom_site_aniso_U_11
_atom_site_aniso_U_22
_atom_site_aniso_U_33
_atom_site_aniso_U_12
_atom_site_aniso_U_13
_atom_site_aniso_U_23
C1 0.051(3) 0.069(3) 0.066(3) -0.002(2) -0.004(2) 0.006(2)
C2 0.095(4) 0.118(6) 0.073(4) 0.010(4) 0.008(3) 0.010(4)
C3 0.139(7) 0.207(11) 0.084(5) -0.018(8) 0.013(5) 0.049(7)
C4 0.142(8) 0.139(7) 0.115(7) -0.049(6) -0.032(6) 0.069(6)
C5 0.122(6) 0.076(4) 0.112(6) -0.022(4) -0.030(5) 0.038(4)
C6 0.075(3) 0.065(3) 0.082(4) -0.007(3) -0.013(3) 0.011(3)
C7 0.048(2) 0.048(2) 0.074(3) 0.006(2) 0.002(2) -0.003(2)
C8 0.043(2) 0.048(2) 0.076(3) 0.0048(18) 0.007(2) 0.000(2)
C9 0.063(3) 0.051(3) 0.069(3) -0.005(2) 0.010(2) -0.008(2)
C10 0.072(3) 0.061(3) 0.058(3) 0.003(2) 0.009(2) -0.012(2)
C11 0.071(3) 0.053(3) 0.077(3) 0.007(2) 0.015(3) -0.001(2)
C12 0.058(3) 0.046(3) 0.105(4) 0.002(2) 0.001(3) 0.008(2)
C13 0.059(3) 0.046(3) 0.100(4) 0.006(2) -0.015(3) 0.000(2)
C14 0.105(5) 0.058(3) 0.093(4) 0.006(3) -0.008(3) 0.002(3)
C15 0.155(5) 0.127(5) 0.154(5) 0.027(4) -0.017(4) 0.016(4)
Cl1 0.0934(12) 0.0600(9) 0.189(2) -0.0223(7) -0.0398(12) 0.0268(10)
Cl2 0.1460(16) 0.0985(12) 0.0632(9) -0.0185(10) -0.0191(9) -0.0054(7)
F1 0.174(5) 0.159(4) 0.109(3) 0.050(4) 0.041(3) -0.021(3)
F2 0.123(3) 0.067(2) 0.116(3) 0.0233(19) 0.022(2) 0.0026(18)
F3 0.097(3) 0.097(3) 0.243(6) 0.021(2) 0.027(3) 0.002(3)
F4 0.186(5) 0.104(3) 0.125(3) 0.062(3) -0.023(3) -0.016(3)
N1 0.042(2) 0.055(2) 0.084(3) -0.0037(16) 0.0022(18) 0.0098(19)
O1 0.0474(19) 0.064(2) 0.134(3) -0.0028(16) -0.014(2) 0.020(2)
O2 0.091(3) 0.059(2) 0.086(3) 0.0114(18) 0.022(2) 0.0166(18)
F6 0.179(5) 0.136(4) 0.174(5) 0.032(4) -0.008(4) 0.038(4)
F5 0.189(5) 0.165(5) 0.129(4) 0.017(4) -0.020(4) 0.012(4)
F5' 0.157(7) 0.154(7) 0.160(7) -0.004(5) 0.007(5) 0.006(5)
F6' 0.217(11) 0.221(11) 0.218(11) 0.004(5) -0.006(5) 0.005(5)

loop_
_atom_type_symbol
_atom_type_description
_atom_type_scat_dispersion_real
_atom_type_scat_dispersion_imag
_atom_type_scat_source
C C 0.0033 0.0016 'International Tables Vol C Tables 4.2.6.8 and 6.1.1.4'
H H 0.0000 0.0000 'International Tables Vol C Tables 4.2.6.8 and 6.1.1.4'
N N 0.0061 0.0033 'International Tables Vol C Tables 4.2.6.8 and 6.1.1.4'
O O 0.0106 0.0060 'International Tables Vol C Tables 4.2.6.8 and 6.1.1.4'
F F 0.0171 0.0103 'International Tables Vol C Tables 4.2.6.8 and 6.1.1.4'
Cl Cl 0.1484 0.1585 'International Tables Vol C Tables 4.2.6.8 and 6.1.1.4'

loop_
_geom_angle_atom_site_label_1
_geom_angle_atom_site_label_2
_geom_angle_atom_site_label_3
_geom_angle_site_symmetry_1
_geom_angle_site_symmetry_3
_geom_angle
_geom_angle_publ_flag
C2 C1 C6 . . 116.1(5) ?
C2 C1 C7 . . 122.1(5) ?
C6 C1 C7 . . 121.6(5) ?
C3 C2 F1 . . 119.6(8) ?
C3 C2 C1 . . 123.7(8) ?
F1 C2 C1 . . 116.7(6) ?
C2 C3 C4 . . 117.3(9) ?
C2 C3 H3 . . 121.4 ?
C4 C3 H3 . . 121.4 ?
C5 C4 C3 . . 121.8(7) ?
C5 C4 H4 . . 119.1 ?
C3 C4 H4 . . 119.1 ?
C6 C5 C4 . . 118.2(8) ?
C6 C5 H5 . . 120.9 ?
C4 C5 H5 . . 120.9 ?
C5 C6 F2 . . 120.3(6) ?
C5 C6 C1 . . 122.8(7) ?
F2 C6 C1 . . 116.8(4) ?
O1 C7 N1 . . 124.4(4) ?
O1 C7 C1 . . 120.6(4) ?
N1 C7 C1 . . 115.0(4) ?
C13 C8 N1 . . 122.6(5) ?
C13 C8 C9 . . 119.3(4) ?
N1 C8 C9 . . 118.1(4) ?
C10 C9 C8 . . 120.1(4) ?
C10 C9 H9 . . 120.0 ?
C8 C9 H9 . . 120.0 ?
C9 C10 C11 . . 121.1(5) ?
C9 C10 Cl2 . . 119.3(4) ?
C11 C10 Cl2 . . 119.6(4) ?
C12 C11 C10 . . 117.7(5) ?
C12 C11 O2 . . 121.3(5) ?
C10 C11 O2 . . 120.6(5) ?
C13 C12 C11 . . 122.1(5) ?
C13 C12 Cl1 . . 118.0(4) ?
C11 C12 Cl1 . . 119.9(4) ?
C12 C13 C8 . . 119.7(5) ?
C12 C13 H13 . . 120.2 ?
C8 C13 H13 . . 120.2 ?
F3 C14 F4 . . 102.1(6) ?
F3 C14 O2 . . 113.3(5) ?
F4 C14 O2 . . 113.2(5) ?
F3 C14 C15 . . 114.7(6) ?
F4 C14 C15 . . 108.4(6) ?
O2 C14 C15 . . 105.3(6) ?
F5' C15 F5 . . 126.8(12) ?
F5' C15 F6 . . 90.5(10) ?
F5 C15 F6 . . 113.5(9) ?
F5' C15 F6' . . 136.5(16) ?
F5 C15 F6' . . 65.2(13) ?
F6 C15 F6' . . 52.4(12) ?
F5' C15 C14 . . 111.1(10) ?
F5 C15 C14 . . 107.3(8) ?
F6 C15 C14 . . 105.1(7) ?
F6' C15 C14 . . 101.2(13) ?
F5' C15 H15 . . 21.3 ?
F5 C15 H15 . . 109.8 ?
F6 C15 H15 . . 110.7 ?
F6' C15 H15 . . 147.7 ?
C14 C15 H15 . . 110.3 ?
F5' C15 H15' . . 102.6 ?
F5 C15 H15' . . 33.9 ?
F6 C15 H15' . . 144.6 ?
F6' C15 H15' . . 99.0 ?
C14 C15 H15' . . 100.6 ?
H15 C15 H15' . . 82.0 ?
C7 N1 C8 . . 126.3(4) ?
C7 N1 H1 . . 116.9 ?
C8 N1 H1 . . 116.9 ?
C14 O2 C11 . . 117.9(4) ?
C15 F5 H15' . . 46.3 ?
C15 F5' H15 . . 41.2 ?

loop_
_geom_bond_atom_site_label_1
_geom_bond_atom_site_label_2
_geom_bond_site_symmetry_2
_geom_bond_distance
_geom_bond_publ_flag
C1 C2 . 1.377(8) ?
C1 C6 . 1.385(7) ?
C1 C7 . 1.500(7) ?
C2 C3 . 1.344(11) ?
C2 F1 . 1.363(8) ?
C3 C4 . 1.384(13) ?
C3 H3 . 0.9300 ?
C4 C5 . 1.370(13) ?
C4 H4 . 0.9300 ?
C5 C6 . 1.346(8) ?
C5 H5 . 0.9300 ?
C6 F2 . 1.350(7) ?
C7 O1 . 1.215(5) ?
C7 N1 . 1.341(6) ?
C8 C13 . 1.379(6) ?
C8 N1 . 1.395(6) ?
C8 C9 . 1.398(7) ?
C9 C10 . 1.375(7) ?
C9 H9 . 0.9300 ?
C10 C11 . 1.388(7) ?
C10 Cl2 . 1.733(5) ?
C11 C12 . 1.385(7) ?
C11 O2 . 1.398(6) ?
C12 C13 . 1.375(7) ?
C12 Cl1 . 1.738(5) ?
C13 H13 . 0.9300 ?
C14 F3 . 1.311(8) ?
C14 F4 . 1.328(7) ?
C14 O2 . 1.352(7) ?
C14 C15 . 1.540(8) ?
C15 F5' . 1.321(10) ?
C15 F5 . 1.335(8) ?
C15 F6 . 1.355(8) ?
C15 F6' . 1.375(10) ?
C15 H15 . 0.9800 ?
C15 H15' . 0.9791 ?
N1 H1 . 0.8600 ?
F5 H15' . 0.7554 ?
F5' H15 . 0.5415 ?

loop_
_geom_hbond_atom_site_label_D
_geom_hbond_atom_site_label_H
_geom_hbond_atom_site_label_A
_geom_hbond_site_symmetry_A
_geom_hbond_distance_DH
_geom_hbond_distance_HA
_geom_hbond_distance_DA
_geom_hbond_angle_DHA
N1 H1 O1 4_466 0.86 2.00 2.861(5) 174

loop_
_geom_torsion_atom_site_label_1
_geom_torsion_atom_site_label_2
_geom_torsion_atom_site_label_3
_geom_torsion_atom_site_label_4
_geom_torsion_site_symmetry_1
_geom_torsion_site_symmetry_2
_geom_torsion_site_symmetry_3
_geom_torsion_site_symmetry_4
_geom_torsion
_geom_torsion_publ_flag
C6 C1 C2 C3 . . . . 1.5(10) ?
C7 C1 C2 C3 . . . . -174.9(7) ?
C6 C1 C2 F1 . . . . 178.3(5) ?
C7 C1 C2 F1 . . . . 1.9(9) ?
F1 C2 C3 C4 . . . . -179.0(8) ?
C1 C2 C3 C4 . . . . -2.3(13) ?
C2 C3 C4 C5 . . . . 1.3(14) ?
C3 C4 C5 C6 . . . . 0.4(13) ?
C4 C5 C6 F2 . . . . 178.8(6) ?
C4 C5 C6 C1 . . . . -1.2(10) ?
C2 C1 C6 C5 . . . . 0.4(8) ?
C7 C1 C6 C5 . . . . 176.8(5) ?
C2 C1 C6 F2 . . . . -179.7(5) ?
C7 C1 C6 F2 . . . . -3.3(7) ?
C2 C1 C7 O1 . . . . 109.9(6) ?
C6 C1 C7 O1 . . . . -66.3(7) ?
C2 C1 C7 N1 . . . . -70.5(7) ?
C6 C1 C7 N1 . . . . 113.3(5) ?
C13 C8 C9 C10 . . . . -0.2(7) ?
N1 C8 C9 C10 . . . . 178.0(4) ?
C8 C9 C10 C11 . . . . -0.6(7) ?
C8 C9 C10 Cl2 . . . . 178.1(4) ?
C9 C10 C11 C12 . . . . 1.8(7) ?
Cl2 C10 C11 C12 . . . . -177.0(4) ?
C9 C10 C11 O2 . . . . 175.9(4) ?
Cl2 C10 C11 O2 . . . . -2.9(6) ?
C10 C11 C12 C13 . . . . -2.2(8) ?
O2 C11 C12 C13 . . . . -176.2(4) ?
C10 C11 C12 Cl1 . . . . -179.3(4) ?
O2 C11 C12 Cl1 . . . . 6.7(7) ?
C11 C12 C13 C8 . . . . 1.4(8) ?
Cl1 C12 C13 C8 . . . . 178.6(4) ?
N1 C8 C13 C12 . . . . -178.3(5) ?
C9 C8 C13 C12 . . . . -0.1(7) ?
F3 C14 C15 F5' . . . . 159.9(10) ?
F4 C14 C15 F5' . . . . 46.6(12) ?
O2 C14 C15 F5' . . . . -74.8(11) ?
F3 C14 C15 F5 . . . . -57.7(10) ?
F4 C14 C15 F5 . . . . -171.1(7) ?
O2 C14 C15 F5 . . . . 67.5(9) ?
F3 C14 C15 F6 . . . . 63.3(10) ?
F4 C14 C15 F6 . . . . -50.0(10) ?
O2 C14 C15 F6 . . . . -171.4(8) ?
F3 C14 C15 F6' . . . . 9.5(16) ?
F4 C14 C15 F6' . . . . -103.8(15) ?
O2 C14 C15 F6' . . . . 134.8(15) ?
O1 C7 N1 C8 . . . . -0.8(8) ?
C1 C7 N1 C8 . . . . 179.6(4) ?
C13 C8 N1 C7 . . . . -33.8(7) ?
C9 C8 N1 C7 . . . . 148.1(5) ?
F3 C14 O2 C11 . . . . -55.4(7) ?
F4 C14 O2 C11 . . . . 60.3(7) ?
C15 C14 O2 C11 . . . . 178.5(6) ?
C12 C11 O2 C14 . . . . -94.2(6) ?
C10 C11 O2 C14 . . . . 92.0(6) ?
